data_4104916
loop_
_publ_author_name
'May Nyman'
'Mark A. Rodriguez'
'Lauren E. Shea-Rohwer'
'James E. Martin'
'Paula P. Provencio'

_publ_section_title
;
 Highly Versatile Rare Earth Tantalate Pyrochlore Nanophosphors
;
_journal_name_full 'Journal of the American Chemical Society'
_journal_page_first 11652
_journal_page_last 11653
_journal_paper_doi 10.1021/ja903823w
_journal_volume 131
_journal_year 2009
_chemical_formula_sum 'K O7 Ta2 Y'
_chemical_formula_weight 601.89
_space_group_IT_number 227
_symmetry_cell_setting cubic
_symmetry_space_group_name_Hall '-F 4vw 2vw 3'
_symmetry_space_group_name_H-M 'F d -3 m :2'
_audit_creation_date 2009-06-30T16:13
_audit_creation_method 'from EXP file using GSAS2CIF'
_cell_angle_alpha 90.0
_cell_angle_beta 90.0
_cell_angle_gamma 90.0
_cell_formula_units_Z 8
_cell_length_a 10.4476(7)
_cell_length_b 10.4476
_cell_length_c 10.4476
_cell_volume 1140.38(8)
_computing_structure_refinement GSAS
_diffrn_radiation_polarisn_ratio 0.5
_diffrn_radiation_probe x-ray
_pd_block_id 2009-06-30T16:13|KYTA2O7-SI_phase1|||
_pd_calc_method 'Rietveld Refinement'
_pd_meas_2theta_range_inc 0.02
_pd_meas_2theta_range_max 90.0
_pd_meas_2theta_range_min 5.0
_pd_phase_name KGdTa2O7
_pd_proc_2theta_range_inc 0.02
_pd_proc_2theta_range_max 90.0
_pd_proc_2theta_range_min 5.0
_pd_proc_info_datetime 2009-06-30T16:13:11
_pd_proc_ls_background_function
;   GSAS Background function number 2 with  4 terms.
 Cosine Fourier series
      1:    148.906     2:    186.693     3:   -22.6279     4:    49.5117    
;
_pd_proc_ls_prof_R_factor 0.0925
_pd_proc_ls_prof_wR_expected 0.0485
_pd_proc_ls_prof_wR_factor 0.1265
_refine_ls_goodness_of_fit_all 2.61
_refine_ls_matrix_type full
_refine_ls_number_parameters 15
_refine_ls_number_restraints 0
_refine_ls_R_Fsqd_factor 0.05981
_refine_ls_shift/su_max 0.08
_refine_ls_shift/su_mean 0.01
_cod_data_source_file ja903823w_si_002_1.cif
_cod_data_source_block KYTA2O7-SI_phase_1
_cod_depositor_comments
;
The following automatic conversions were performed:

'_geom_bond_publ_flag' value 'N' changed to 'n' according to the
built-in table from CIF Core dictionary named 'cif_core.dic' version
2.4.1 from 2010-06-29 (72 times).

'_geom_angle_publ_flag' value 'N'
changed to 'n' according to the built-in table from CIF Core
dictionary named 'cif_core.dic' version 2.4.1 from 2010-06-29 (500
times).

Automatic conversion script
Id: cif_fix_values 1715 2011-07-08 13:25:40Z adriana 
;
_cod_original_cell_volume 1140.39(21)
_cod_original_sg_symbol_H-M 'F d -3 m'
_cod_original_formula_sum 'K1.00 O7 Ta2 Y1.00'
_cod_database_code 4104916
_cod_database_fobs_code 4104916

loop_
_symmetry_equiv_pos_site_id
_symmetry_equiv_pos_as_xyz
1 +x,+y,+z
2 +z,+x,+y
3 +y,+z,+x
4 +x+1/4,+y+1/4,-z
5 -z,+x+1/4,+y+1/4
6 +y+1/4,-z,+x+1/4
7 -z+1/4,+x+1/2,-y+3/4
8 -y+3/4,-z+1/4,+x+1/2
9 +y+1/2,-z+1/4,-x+3/4
10 -x+3/4,+y+1/2,-z+1/4
11 -z+1/4,-x+3/4,+y+1/2
12 +x+1/2,-y+3/4,-z+1/4
13 +y,+x,+z
14 +z,+y,+x
15 +x,+z,+y
16 +y+1/4,+x+1/4,-z
17 -z,+y+1/4,+x+1/4
18 +x+1/4,-z,+y+1/4
19 -z+1/4,+y+1/2,-x+3/4
20 -x+3/4,-z+1/4,+y+1/2
21 +x+1/2,-z+1/4,-y+3/4
22 -y+3/4,+x+1/2,-z+1/4
23 -z+1/4,-y+3/4,+x+1/2
24 +y+1/2,-x+3/4,-z+1/4
-1 -x,-y,-z
-2 -z,-x,-y
-3 -y,-z,-x
-4 -x+3/4,-y+3/4,+z
-5 +z,-x+3/4,-y+3/4
-6 -y+3/4,+z,-x+3/4
-7 +z+3/4,-x+1/2,+y+1/4
-8 +y+1/4,+z+3/4,-x+1/2
-9 -y+1/2,+z+3/4,+x+1/4
-10 +x+1/4,-y+1/2,+z+3/4
-11 +z+3/4,+x+1/4,-y+1/2
-12 -x+1/2,+y+1/4,+z+3/4
-13 -y,-x,-z
-14 -z,-y,-x
-15 -x,-z,-y
-16 -y+3/4,-x+3/4,+z
-17 +z,-y+3/4,-x+3/4
-18 -x+3/4,+z,-y+3/4
-19 +z+3/4,-y+1/2,+x+1/4
-20 +x+1/4,+z+3/4,-y+1/2
-21 -x+1/2,+z+3/4,+y+1/4
-22 +y+1/4,-x+1/2,+z+3/4
-23 +z+3/4,+y+1/4,-x+1/2
-24 -y+1/2,+x+1/4,+z+3/4
101 +x,+y+1/2,+z+1/2
102 +z,+x+1/2,+y+1/2
103 +y,+z+1/2,+x+1/2
104 +x+1/4,+y+3/4,-z+1/2
105 -z,+x+3/4,+y+3/4
106 +y+1/4,-z+1/2,+x+3/4
107 -z+1/4,+x,-y+1/4
108 -y+3/4,-z+3/4,+x
109 +y+1/2,-z+3/4,-x+1/4
110 -x+3/4,+y,-z+3/4
111 -z+1/4,-x+1/4,+y
112 +x+1/2,-y+1/4,-z+3/4
113 +y,+x+1/2,+z+1/2
114 +z,+y+1/2,+x+1/2
115 +x,+z+1/2,+y+1/2
116 +y+1/4,+x+3/4,-z+1/2
117 -z,+y+3/4,+x+3/4
118 +x+1/4,-z+1/2,+y+3/4
119 -z+1/4,+y,-x+1/4
120 -x+3/4,-z+3/4,+y
121 +x+1/2,-z+3/4,-y+1/4
122 -y+3/4,+x,-z+3/4
123 -z+1/4,-y+1/4,+x
124 +y+1/2,-x+1/4,-z+3/4
-101 -x,-y+1/2,-z+1/2
-102 -z,-x+1/2,-y+1/2
-103 -y,-z+1/2,-x+1/2
-104 -x+3/4,-y+1/4,+z+1/2
-105 +z,-x+1/4,-y+1/4
-106 -y+3/4,+z+1/2,-x+1/4
-107 +z+3/4,-x,+y+3/4
-108 +y+1/4,+z+1/4,-x
-109 -y+1/2,+z+1/4,+x+3/4
-110 +x+1/4,-y,+z+1/4
-111 +z+3/4,+x+3/4,-y
-112 -x+1/2,+y+3/4,+z+1/4
-113 -y,-x+1/2,-z+1/2
-114 -z,-y+1/2,-x+1/2
-115 -x,-z+1/2,-y+1/2
-116 -y+3/4,-x+1/4,+z+1/2
-117 +z,-y+1/4,-x+1/4
-118 -x+3/4,+z+1/2,-y+1/4
-119 +z+3/4,-y,+x+3/4
-120 +x+1/4,+z+1/4,-y
-121 -x+1/2,+z+1/4,+y+3/4
-122 +y+1/4,-x,+z+1/4
-123 +z+3/4,+y+3/4,-x
-124 -y+1/2,+x+3/4,+z+1/4
201 +x+1/2,+y,+z+1/2
202 +z+1/2,+x,+y+1/2
203 +y+1/2,+z,+x+1/2
204 +x+3/4,+y+1/4,-z+1/2
205 -z+1/2,+x+1/4,+y+3/4
206 +y+3/4,-z,+x+3/4
207 -z+3/4,+x+1/2,-y+1/4
208 -y+1/4,-z+1/4,+x
209 +y,-z+1/4,-x+1/4
210 -x+1/4,+y+1/2,-z+3/4
211 -z+3/4,-x+3/4,+y
212 +x,-y+3/4,-z+3/4
213 +y+1/2,+x,+z+1/2
214 +z+1/2,+y,+x+1/2
215 +x+1/2,+z,+y+1/2
216 +y+3/4,+x+1/4,-z+1/2
217 -z+1/2,+y+1/4,+x+3/4
218 +x+3/4,-z,+y+3/4
219 -z+3/4,+y+1/2,-x+1/4
220 -x+1/4,-z+1/4,+y
221 +x,-z+1/4,-y+1/4
222 -y+1/4,+x+1/2,-z+3/4
223 -z+3/4,-y+3/4,+x
224 +y,-x+3/4,-z+3/4
-201 -x+1/2,-y,-z+1/2
-202 -z+1/2,-x,-y+1/2
-203 -y+1/2,-z,-x+1/2
-204 -x+1/4,-y+3/4,+z+1/2
-205 +z+1/2,-x+3/4,-y+1/4
-206 -y+1/4,+z,-x+1/4
-207 +z+1/4,-x+1/2,+y+3/4
-208 +y+3/4,+z+3/4,-x
-209 -y,+z+3/4,+x+3/4
-210 +x+3/4,-y+1/2,+z+1/4
-211 +z+1/4,+x+1/4,-y
-212 -x,+y+1/4,+z+1/4
-213 -y+1/2,-x,-z+1/2
-214 -z+1/2,-y,-x+1/2
-215 -x+1/2,-z,-y+1/2
-216 -y+1/4,-x+3/4,+z+1/2
-217 +z+1/2,-y+3/4,-x+1/4
-218 -x+1/4,+z,-y+1/4
-219 +z+1/4,-y+1/2,+x+3/4
-220 +x+3/4,+z+3/4,-y
-221 -x,+z+3/4,+y+3/4
-222 +y+3/4,-x+1/2,+z+1/4
-223 +z+1/4,+y+1/4,-x
-224 -y,+x+1/4,+z+1/4
301 +x+1/2,+y+1/2,+z
302 +z+1/2,+x+1/2,+y
303 +y+1/2,+z+1/2,+x
304 +x+3/4,+y+3/4,-z
305 -z+1/2,+x+3/4,+y+1/4
306 +y+3/4,-z+1/2,+x+1/4
307 -z+3/4,+x,-y+3/4
308 -y+1/4,-z+3/4,+x+1/2
309 +y,-z+3/4,-x+3/4
310 -x+1/4,+y,-z+1/4
311 -z+3/4,-x+1/4,+y+1/2
312 +x,-y+1/4,-z+1/4
313 +y+1/2,+x+1/2,+z
314 +z+1/2,+y+1/2,+x
315 +x+1/2,+z+1/2,+y
316 +y+3/4,+x+3/4,-z
317 -z+1/2,+y+3/4,+x+1/4
318 +x+3/4,-z+1/2,+y+1/4
319 -z+3/4,+y,-x+3/4
320 -x+1/4,-z+3/4,+y+1/2
321 +x,-z+3/4,-y+3/4
322 -y+1/4,+x,-z+1/4
323 -z+3/4,-y+1/4,+x+1/2
324 +y,-x+1/4,-z+1/4
-301 -x+1/2,-y+1/2,-z
-302 -z+1/2,-x+1/2,-y
-303 -y+1/2,-z+1/2,-x
-304 -x+1/4,-y+1/4,+z
-305 +z+1/2,-x+1/4,-y+3/4
-306 -y+1/4,+z+1/2,-x+3/4
-307 +z+1/4,-x,+y+1/4
-308 +y+3/4,+z+1/4,-x+1/2
-309 -y,+z+1/4,+x+1/4
-310 +x+3/4,-y,+z+3/4
-311 +z+1/4,+x+3/4,-y+1/2
-312 -x,+y+3/4,+z+3/4
-313 -y+1/2,-x+1/2,-z
-314 -z+1/2,-y+1/2,-x
-315 -x+1/2,-z+1/2,-y
-316 -y+1/4,-x+1/4,+z
-317 +z+1/2,-y+1/4,-x+3/4
-318 -x+1/4,+z+1/2,-y+3/4
-319 +z+1/4,-y,+x+1/4
-320 +x+3/4,+z+1/4,-y+1/2
-321 -x,+z+1/4,+y+1/4
-322 +y+3/4,-x,+z+3/4
-323 +z+1/4,+y+3/4,-x+1/2
-324 -y,+x+3/4,+z+3/4

loop_
_atom_site_type_symbol
_atom_site_label
_atom_site_fract_x
_atom_site_fract_y
_atom_site_fract_z
_atom_site_occupancy
_atom_site_thermal_displace_type
_atom_site_U_iso_or_equiv
_atom_site_symmetry_multiplicity
K+ K 0.0 0.0 0.0 0.5 Uiso 0.0236(8) 16
Y+ Y 0.0 0.0 0.0 0.5 Uiso 0.0236(8) 16
Ta Ta 0.5 0.5 0.5 1.0 Uiso 0.0236(8) 16
O- O2 0.4342(12) 0.125 0.125 1.0 Uiso 0.0236(8) 48
O- O3 0.125 0.125 0.125 1.0 Uiso 0.0236(8) 8

loop_
_atom_type_symbol
_atom_type_scat_dispersion_real
_atom_type_scat_dispersion_imag
_atom_type_scat_Cromer_Mann_a1
_atom_type_scat_Cromer_Mann_a2
_atom_type_scat_Cromer_Mann_a3
_atom_type_scat_Cromer_Mann_a4
_atom_type_scat_Cromer_Mann_b1
_atom_type_scat_Cromer_Mann_b2
_atom_type_scat_Cromer_Mann_b3
_atom_type_scat_Cromer_Mann_b4
_atom_type_scat_Cromer_Mann_c
_atom_type_scat_source
_atom_type_number_in_cell
K+1 0.000 0.000 7.95780 12.6331 7.49170 0.76740 6.35900 -0.0020 1.19150 31.9128 -4.9978 International_Tables_Vol_C 8.0
Y+3 0.000 0.000 17.9268 1.35417 9.15310 11.2145 1.76795 22.6599 -33.108 -0.0132 40.2602 International_Tables_Vol_C 8.0
Ta+5 0.000 0.000 29.1587 1.50711 18.8407 0.11674 12.8268 6.31524 5.38695 12.4244 1.78555 International_Tables_Vol_C 16.0
Si 0.000 0.000 6.29150 2.43860 3.03530 32.3337 1.98910 0.67850 1.54100 81.6937 1.14070 International_Tables_Vol_C 0
O-2 0.047 0.032 3.76936 15.0797 2.53342 6.30430 1.91579 40.3445 1.55094 0.31291 0.22789 International_Tables_Vol_C 56.0

loop_
_diffrn_radiation_wavelength
_diffrn_radiation_wavelength_wt
_diffrn_radiation_type
_diffrn_radiation_wavelength_id
1.540500 1.000 K\a~1~ 1
1.544300 0.500 K\a~2~ 2

loop_
_geom_angle_atom_site_label_1
_geom_angle_atom_site_label_2
_geom_angle_atom_site_label_3
_geom_angle
_geom_angle_site_symmetry_1
_geom_angle_site_symmetry_3
_geom_angle_publ_flag
K K K 60.0000(15) 4_555 5_555 n
K K K 60.0000(15) 4_555 6_555 n
K K K 180.0 4_555 -4_445 n
K K K 120.0000(15) 4_555 -5_445 n
K K K 120.0000(15) 4_555 -6_445 n
K K Y 0.0 4_555 4_555 n
K K Y 60.0000(15) 4_555 5_555 n
K K Y 60.0000(15) 4_555 6_555 n
K K Y 180.0 4_555 -4_544 n
K K Y 120.0000(15) 4_555 -5_544 n
K K Y 120.0000(15) 4_555 -6_544 n
K K Ta 120.0000(15) 4_555 7_545 n
K K Ta 90.0 4_555 8_554 n
K K Ta 120.0000(15) 4_555 9_455 n
K K Ta 60.0000(15) 4_555 10_545 n
K K Ta 90.0 4_555 11_554 n
K K Ta 60.0000(15) 4_555 12_455 n
K K O2 80.57(16) 4_555 105_544 n
K K O2 99.43(16) 4_555 111_433 n
K K O2 133.83(18) 4_555 117_544 n
K K O2 46.17(18) 4_555 119_433 n
K K O2 80.57(16) 4_555 218_454 n
K K O2 99.43(16) 4_555 220_343 n
K K O3 35.2644(24) 4_555 1_555 n
K K K 60.0000(29) 5_555 6_555 n
K K K 120.0000(15) 5_555 -4_445 n
K K K 180.0 5_555 -5_445 n
K K K 120.0000(29) 5_555 -6_445 n
K K Y 60.0000(15) 5_555 4_555 n
K K Y 0.0 5_555 5_555 n
K K Y 60.0000(29) 5_555 6_555 n
K K Y 120.0000(15) 5_555 -4_544 n
K K Y 180.0 5_555 -5_544 n
K K Y 120.0000(29) 5_555 -6_544 n
K K Ta 60.0000(29) 5_555 7_545 n
K K Ta 120.0000(15) 5_555 8_554 n
K K Ta 90.000(5) 5_555 9_455 n
K K Ta 120.0000(29) 5_555 10_545 n
K K Ta 60.0000(15) 5_555 11_554 n
K K Ta 90.000(5) 5_555 12_455 n
K K O2 80.57(16) 5_555 105_544 n
K K O2 99.43(16) 5_555 111_433 n
K K O2 80.57(16) 5_555 117_544 n
K K O2 99.43(16) 5_555 119_433 n
K K O2 133.83(18) 5_555 218_454 n
K K O2 46.17(18) 5_555 220_343 n
K K O3 35.2644(12) 5_555 1_555 n
K K K 120.0000(15) 6_555 -4_445 n
K K K 120.0000(29) 6_555 -5_445 n
K K K 180.0 6_555 -6_445 n
K K Y 60.0000(15) 6_555 4_555 n
K K Y 60.0000(29) 6_555 5_555 n
K K Y 0.0 6_555 6_555 n
K K Y 120.0000(15) 6_555 -4_544 n
K K Y 120.0000(29) 6_555 -5_544 n
K K Y 180.0 6_555 -6_544 n
K K Ta 90.000(5) 6_555 7_545 n
K K Ta 60.0000(15) 6_555 8_554 n
K K Ta 60.0000(29) 6_555 9_455 n
K K Ta 90.000(5) 6_555 10_545 n
K K Ta 120.0000(15) 6_555 11_554 n
K K Ta 120.0000(29) 6_555 12_455 n
K K O2 133.83(18) 6_555 105_544 n
K K O2 46.17(18) 6_555 111_433 n
K K O2 80.57(16) 6_555 117_544 n
K K O2 99.43(16) 6_555 119_433 n
K K O2 80.57(16) 6_555 218_454 n
K K O2 99.43(16) 6_555 220_343 n
K K O3 35.2644(12) 6_555 1_555 n
K K K 60.0000(15) -4_445 -5_445 n
K K K 60.0000(15) -4_445 -6_445 n
K K Y 180.0 -4_544 4_555 n
K K Y 120.0000(15) -4_544 5_555 n
K K Y 120.0000(15) -4_544 6_555 n
K K Y 0.0 -4_544 -4_544 n
K K Y 60.0000(15) -4_544 -5_544 n
K K Y 60.0000(15) -4_544 -6_544 n
K K Ta 60.0000(15) -4_454 7_545 n
K K Ta 90.0 -4_454 8_554 n
K K Ta 60.0000(15) -4_454 9_455 n
K K Ta 120.0000(15) -4_454 10_545 n
K K Ta 90.0 -4_454 11_554 n
K K Ta 120.0000(15) -4_454 12_455 n
K K O2 99.43(16) -4_444 105_544 n
K K O2 80.57(16) -4_444 111_433 n
K K O2 46.17(18) -4_444 117_544 n
K K O2 133.83(18) -4_444 119_433 n
K K O2 99.43(16) -4_444 218_454 n
K K O2 80.57(16) -4_444 220_343 n
K K O3 144.7356(24) -4_444 1_555 n
K K K 60.0000(29) -5_445 -6_445 n
K K Y 120.0000(15) -5_544 4_555 n
K K Y 180.0 -5_544 5_555 n
K K Y 120.0000(29) -5_544 6_555 n
K K Y 60.0000(15) -5_544 -4_544 n
K K Y 0.0 -5_544 -5_544 n
K K Y 60.0000(29) -5_544 -6_544 n
K K Ta 120.0000(29) -5_454 7_545 n
K K Ta 60.0000(15) -5_454 8_554 n
K K Ta 90.000(5) -5_454 9_455 n
K K Ta 60.0000(29) -5_454 10_545 n
K K Ta 120.0000(15) -5_454 11_554 n
K K Ta 90.000(5) -5_454 12_455 n
K K O2 99.43(16) -5_444 105_544 n
K K O2 80.57(16) -5_444 111_433 n
K K O2 99.43(16) -5_444 117_544 n
K K O2 80.57(16) -5_444 119_433 n
K K O2 46.17(18) -5_444 218_454 n
K K O2 133.83(18) -5_444 220_343 n
K K O3 144.7356(12) -5_444 1_555 n
K K Y 120.0000(15) -6_544 4_555 n
K K Y 120.0000(29) -6_544 5_555 n
K K Y 180.0 -6_544 6_555 n
K K Y 60.0000(15) -6_544 -4_544 n
K K Y 60.0000(29) -6_544 -5_544 n
K K Y 0.0 -6_544 -6_544 n
K K Ta 90.000(5) -6_454 7_545 n
K K Ta 120.0000(15) -6_454 8_554 n
K K Ta 120.0000(29) -6_454 9_455 n
K K Ta 90.000(5) -6_454 10_545 n
K K Ta 60.0000(15) -6_454 11_554 n
K K Ta 60.0000(29) -6_454 12_455 n
K K O2 46.17(18) -6_444 105_544 n
K K O2 133.83(18) -6_444 111_433 n
K K O2 99.43(16) -6_444 117_544 n
K K O2 80.57(16) -6_444 119_433 n
K K O2 99.43(16) -6_444 218_454 n
K K O2 80.57(16) -6_444 220_343 n
K K O3 144.7356(12) -6_444 1_555 n
Y K Y 60.0000(15) 4_555 5_555 n
Y K Y 60.0000(15) 4_555 6_555 n
Y K Y 180.0 4_555 -4_544 n
Y K Y 120.0000(15) 4_555 -5_544 n
Y K Y 120.0000(15) 4_555 -6_544 n
Y K Ta 120.0000(15) 4_555 7_545 n
Y K Ta 90.0 4_555 8_554 n
Y K Ta 120.0000(15) 4_555 9_455 n
Y K Ta 60.0000(15) 4_555 10_545 n
Y K Ta 90.0 4_555 11_554 n
Y K Ta 60.0000(15) 4_555 12_455 n
Y K O2 80.57(16) 4_555 105_544 n
Y K O2 99.43(16) 4_555 111_433 n
Y K O2 133.83(18) 4_555 117_544 n
Y K O2 46.17(18) 4_555 119_433 n
Y K O2 80.57(16) 4_555 218_454 n
Y K O2 99.43(16) 4_555 220_343 n
Y K O3 35.2644(24) 4_555 1_555 n
Y K Y 60.0000(29) 5_555 6_555 n
Y K Y 120.0000(15) 5_555 -4_544 n
Y K Y 180.0 5_555 -5_544 n
Y K Y 120.0000(29) 5_555 -6_544 n
Y K Ta 60.0000(29) 5_555 7_545 n
Y K Ta 120.0000(15) 5_555 8_554 n
Y K Ta 90.000(5) 5_555 9_455 n
Y K Ta 120.0000(29) 5_555 10_545 n
Y K Ta 60.0000(15) 5_555 11_554 n
Y K Ta 90.000(5) 5_555 12_455 n
Y K O2 80.57(16) 5_555 105_544 n
Y K O2 99.43(16) 5_555 111_433 n
Y K O2 80.57(16) 5_555 117_544 n
Y K O2 99.43(16) 5_555 119_433 n
Y K O2 133.83(18) 5_555 218_454 n
Y K O2 46.17(18) 5_555 220_343 n
Y K O3 35.2644(12) 5_555 1_555 n
Y K Y 120.0000(15) 6_555 -4_544 n
Y K Y 120.0000(29) 6_555 -5_544 n
Y K Y 180.0 6_555 -6_544 n
Y K Ta 90.000(5) 6_555 7_545 n
Y K Ta 60.0000(15) 6_555 8_554 n
Y K Ta 60.0000(29) 6_555 9_455 n
Y K Ta 90.000(5) 6_555 10_545 n
Y K Ta 120.0000(15) 6_555 11_554 n
Y K Ta 120.0000(29) 6_555 12_455 n
Y K O2 133.83(18) 6_555 105_544 n
Y K O2 46.17(18) 6_555 111_433 n
Y K O2 80.57(16) 6_555 117_544 n
Y K O2 99.43(16) 6_555 119_433 n
Y K O2 80.57(16) 6_555 218_454 n
Y K O2 99.43(16) 6_555 220_343 n
Y K O3 35.2644(12) 6_555 1_555 n
Y K Y 60.0000(15) -4_544 -5_544 n
Y K Y 60.0000(15) -4_544 -6_544 n
Y K Ta 60.0000(15) -4_454 7_545 n
Y K Ta 90.0 -4_454 8_554 n
Y K Ta 60.0000(15) -4_454 9_455 n
Y K Ta 120.0000(15) -4_454 10_545 n
Y K Ta 90.0 -4_454 11_554 n
Y K Ta 120.0000(15) -4_454 12_455 n
Y K O2 99.43(16) -4_444 105_544 n
Y K O2 80.57(16) -4_444 111_433 n
Y K O2 46.17(18) -4_444 117_544 n
Y K O2 133.83(18) -4_444 119_433 n
Y K O2 99.43(16) -4_444 218_454 n
Y K O2 80.57(16) -4_444 220_343 n
Y K O3 144.7356(24) -4_444 1_555 n
Y K Y 60.0000(29) -5_544 -6_544 n
Y K Ta 120.0000(29) -5_454 7_545 n
Y K Ta 60.0000(15) -5_454 8_554 n
Y K Ta 90.000(5) -5_454 9_455 n
Y K Ta 60.0000(29) -5_454 10_545 n
Y K Ta 120.0000(15) -5_454 11_554 n
Y K Ta 90.000(5) -5_454 12_455 n
Y K O2 99.43(16) -5_444 105_544 n
Y K O2 80.57(16) -5_444 111_433 n
Y K O2 99.43(16) -5_444 117_544 n
Y K O2 80.57(16) -5_444 119_433 n
Y K O2 46.17(18) -5_444 218_454 n
Y K O2 133.83(18) -5_444 220_343 n
Y K O3 144.7356(12) -5_444 1_555 n
Y K Ta 90.000(5) -6_454 7_545 n
Y K Ta 120.0000(15) -6_454 8_554 n
Y K Ta 120.0000(29) -6_454 9_455 n
Y K Ta 90.000(5) -6_454 10_545 n
Y K Ta 60.0000(15) -6_454 11_554 n
Y K Ta 60.0000(29) -6_454 12_455 n
Y K O2 46.17(18) -6_444 105_544 n
Y K O2 133.83(18) -6_444 111_433 n
Y K O2 99.43(16) -6_444 117_544 n
Y K O2 80.57(16) -6_444 119_433 n
Y K O2 99.43(16) -6_444 218_454 n
Y K O2 80.57(16) -6_444 220_343 n
Y K O3 144.7356(12) -6_444 1_555 n
Ta K Ta 120.0000(15) 7_545 8_554 n
Ta K Ta 60.0000(29) 7_545 9_455 n
Ta K Ta 180.0 7_545 10_545 n
Ta K Ta 60.0000(15) 7_545 11_554 n
Ta K Ta 120.0000(29) 7_545 12_455 n
Ta K O2 90.0000(35) 7_545 105_544 n
Ta K O2 90.0000(35) 7_545 111_433 n
Ta K O2 31.09(5) 7_545 117_544 n
Ta K O2 148.91(5) 7_545 119_433 n
Ta K O2 148.91(5) 7_545 218_454 n
Ta K O2 31.09(5) 7_545 220_343 n
Ta K O3 90.000(4) 7_545 1_555 n
Ta K Ta 60.0000(15) 8_554 9_455 n
Ta K Ta 60.0000(15) 8_554 10_545 n
Ta K Ta 180.0 8_554 11_554 n
Ta K Ta 120.0000(15) 8_554 12_455 n
Ta K O2 148.91(5) 8_554 105_544 n
Ta K O2 31.09(5) 8_554 111_433 n
Ta K O2 90.0 8_554 117_544 n
Ta K O2 90.0 8_554 119_433 n
Ta K O2 31.09(5) 8_554 218_454 n
Ta K O2 148.91(5) 8_554 220_343 n
Ta K O3 90.0 8_554 1_555 n
Ta K Ta 120.0000(29) 9_455 10_545 n
Ta K Ta 120.0000(15) 9_455 11_554 n
Ta K Ta 180.0 9_455 12_455 n
Ta K O2 148.91(5) 9_455 105_544 n
Ta K O2 31.09(5) 9_455 111_433 n
Ta K O2 31.09(5) 9_455 117_544 n
Ta K O2 148.91(5) 9_455 119_433 n
Ta K O2 90.0000(35) 9_455 218_454 n
Ta K O2 90.0000(35) 9_455 220_343 n
Ta K O3 90.000(4) 9_455 1_555 n
Ta K Ta 120.0000(15) 10_545 11_554 n
Ta K Ta 60.0000(29) 10_545 12_455 n
Ta K O2 90.0000(35) 10_545 105_544 n
Ta K O2 90.0000(35) 10_545 111_433 n
Ta K O2 148.91(5) 10_545 117_544 n
Ta K O2 31.09(5) 10_545 119_433 n
Ta K O2 31.09(5) 10_545 218_454 n
Ta K O2 148.91(5) 10_545 220_343 n
Ta K O3 90.000(4) 10_545 1_555 n
Ta K Ta 60.0000(15) 11_554 12_455 n
Ta K O2 31.09(5) 11_554 105_544 n
Ta K O2 148.91(5) 11_554 111_433 n
Ta K O2 90.0 11_554 117_544 n
Ta K O2 90.0 11_554 119_433 n
Ta K O2 148.91(5) 11_554 218_454 n
Ta K O2 31.09(5) 11_554 220_343 n
Ta K O3 90.0 11_554 1_555 n
Ta K O2 31.09(5) 12_455 105_544 n
Ta K O2 148.91(5) 12_455 111_433 n
Ta K O2 148.91(5) 12_455 117_544 n
Ta K O2 31.09(5) 12_455 119_433 n
Ta K O2 90.0000(35) 12_455 218_454 n
Ta K O2 90.0000(35) 12_455 220_343 n
Ta K O3 90.000(4) 12_455 1_555 n
O2 K O2 179.972 105_544 111_433 n
O2 K O2 117.82(9) 105_544 117_544 n
O2 K O2 62.18(9) 105_544 119_433 n
O2 K O2 117.82(9) 105_544 218_454 n
O2 K O2 62.18(9) 105_544 220_343 n
O2 K O3 98.56(18) 105_544 1_555 n
O2 K O2 62.18(9) 111_433 117_544 n
O2 K O2 117.82(9) 111_433 119_433 n
O2 K O2 62.18(9) 111_433 218_454 n
O2 K O2 117.82(9) 111_433 220_343 n
O2 K O3 81.44(18) 111_433 1_555 n
O2 K O2 179.972 117_544 119_433 n
O2 K O2 117.82(9) 117_544 218_454 n
O2 K O2 62.18(9) 117_544 220_343 n
O2 K O3 98.56(18) 117_544 1_555 n
O2 K O2 62.18(9) 119_433 218_454 n
O2 K O2 117.82(9) 119_433 220_343 n
O2 K O3 81.44(18) 119_433 1_555 n
O2 K O2 179.972 218_454 220_343 n
O2 K O3 98.56(18) 218_454 1_555 n
O2 K O3 81.44(18) 220_343 1_555 n
K Y K 60.0000(15) 4_555 5_555 n
K Y K 60.0000(15) 4_555 6_555 n
K Y K 180.0 4_555 -4_445 n
K Y K 120.0000(15) 4_555 -5_445 n
K Y K 120.0000(15) 4_555 -6_445 n
K Y O2 80.57(16) 4_555 105_544 n
K Y O2 99.43(16) 4_555 111_433 n
K Y O2 133.83(18) 4_555 117_544 n
K Y O2 46.17(18) 4_555 119_433 n
K Y O2 80.57(16) 4_555 218_454 n
K Y O2 99.43(16) 4_555 220_343 n
K Y O3 35.2644(24) 4_555 1_555 n
K Y O3 144.7356(24) 4_555 -1_555 n
K Y K 60.0000(29) 5_555 6_555 n
K Y K 120.0000(15) 5_555 -4_445 n
K Y K 180.0 5_555 -5_445 n
K Y K 120.0000(29) 5_555 -6_445 n
K Y O2 80.57(16) 5_555 105_544 n
K Y O2 99.43(16) 5_555 111_433 n
K Y O2 80.57(16) 5_555 117_544 n
K Y O2 99.43(16) 5_555 119_433 n
K Y O2 133.83(18) 5_555 218_454 n
K Y O2 46.17(18) 5_555 220_343 n
K Y O3 35.2644(12) 5_555 1_555 n
K Y O3 144.7356(12) 5_555 -1_555 n
K Y K 120.0000(15) 6_555 -4_445 n
K Y K 120.0000(29) 6_555 -5_445 n
K Y K 180.0 6_555 -6_445 n
K Y O2 133.83(18) 6_555 105_544 n
K Y O2 46.17(18) 6_555 111_433 n
K Y O2 80.57(16) 6_555 117_544 n
K Y O2 99.43(16) 6_555 119_433 n
K Y O2 80.57(16) 6_555 218_454 n
K Y O2 99.43(16) 6_555 220_343 n
K Y O3 35.2644(12) 6_555 1_555 n
K Y O3 144.7356(12) 6_555 -1_555 n
K Y K 60.0000(15) -4_445 -5_445 n
K Y K 60.0000(15) -4_445 -6_445 n
K Y O2 99.43(16) -4_444 105_544 n
K Y O2 80.57(16) -4_444 111_433 n
K Y O2 46.17(18) -4_444 117_544 n
K Y O2 133.83(18) -4_444 119_433 n
K Y O2 99.43(16) -4_444 218_454 n
K Y O2 80.57(16) -4_444 220_343 n
K Y O3 144.7356(24) -4_444 1_555 n
K Y O3 35.2644(24) -4_444 -1_555 n
K Y K 60.0000(29) -5_445 -6_445 n
K Y O2 99.43(16) -5_444 105_544 n
K Y O2 80.57(16) -5_444 111_433 n
K Y O2 99.43(16) -5_444 117_544 n
K Y O2 80.57(16) -5_444 119_433 n
K Y O2 46.17(18) -5_444 218_454 n
K Y O2 133.83(18) -5_444 220_343 n
K Y O3 144.7356(12) -5_444 1_555 n
K Y O3 35.2644(12) -5_444 -1_555 n
K Y O2 46.17(18) -6_444 105_544 n
K Y O2 133.83(18) -6_444 111_433 n
K Y O2 99.43(16) -6_444 117_544 n
K Y O2 80.57(16) -6_444 119_433 n
K Y O2 99.43(16) -6_444 218_454 n
K Y O2 80.57(16) -6_444 220_343 n
K Y O3 144.7356(12) -6_444 1_555 n
K Y O3 35.2644(12) -6_444 -1_555 n
O2 Y O2 179.972 105_544 111_433 n
O2 Y O2 117.82(9) 105_544 117_544 n
O2 Y O2 62.18(9) 105_544 119_433 n
O2 Y O2 117.82(9) 105_544 218_454 n
O2 Y O2 62.18(9) 105_544 220_343 n
O2 Y O3 98.56(18) 105_544 1_555 n
O2 Y O3 81.44(18) 105_544 -1_555 n
O2 Y O2 62.18(9) 111_433 117_544 n
O2 Y O2 117.82(9) 111_433 119_433 n
O2 Y O2 62.18(9) 111_433 218_454 n
O2 Y O2 117.82(9) 111_433 220_343 n
O2 Y O3 81.44(18) 111_433 1_555 n
O2 Y O3 98.56(18) 111_433 -1_555 n
O2 Y O2 179.972 117_544 119_433 n
O2 Y O2 117.82(9) 117_544 218_454 n
O2 Y O2 62.18(9) 117_544 220_343 n
O2 Y O3 98.56(18) 117_544 1_555 n
O2 Y O3 81.44(18) 117_544 -1_555 n
O2 Y O2 62.18(9) 119_433 218_454 n
O2 Y O2 117.82(9) 119_433 220_343 n
O2 Y O3 81.44(18) 119_433 1_555 n
O2 Y O3 98.56(18) 119_433 -1_555 n
O2 Y O2 179.972 218_454 220_343 n
O2 Y O3 98.56(18) 218_454 1_555 n
O2 Y O3 81.44(18) 218_454 -1_555 n
O2 Y O3 81.44(18) 220_343 1_555 n
O2 Y O3 98.56(18) 220_343 -1_555 n
O3 Y O3 180.0 1_555 -1_555 n
K Ta K 120.0000(15) 7_555 8_555 n
K Ta K 60.0000(29) 7_555 9_555 n
K Ta K 180.0 7_555 10_555 n
K Ta K 60.0000(15) 7_555 11_555 n
K Ta K 120.0000(29) 7_555 12_555 n
K Ta O2 44.33(23) 7_555 101_555 n
K Ta O2 135.67(23) 7_555 108_443 n
K Ta O2 90.000(5) 7_555 122_434 n
K Ta O2 135.67(23) 7_555 -101_544 n
K Ta O2 44.33(23) 7_555 -108_545 n
K Ta O2 90.000(5) 7_555 -122_554 n
K Ta K 60.0000(15) 8_555 9_555 n
K Ta K 60.0000(15) 8_555 10_555 n
K Ta K 180.0 8_555 11_555 n
K Ta K 120.0000(15) 8_555 12_555 n
K Ta O2 135.67(23) 8_555 101_555 n
K Ta O2 90.0 8_555 108_443 n
K Ta O2 44.33(23) 8_555 122_434 n
K Ta O2 44.33(23) 8_555 -101_544 n
K Ta O2 90.0 8_555 -108_545 n
K Ta O2 135.67(23) 8_555 -122_554 n
K Ta K 120.0000(29) 9_555 10_555 n
K Ta K 120.0000(15) 9_555 11_555 n
K Ta K 180.0 9_555 12_555 n
K Ta O2 90.000(5) 9_555 101_555 n
K Ta O2 135.67(23) 9_555 108_443 n
K Ta O2 44.33(23) 9_555 122_434 n
K Ta O2 90.000(5) 9_555 -101_544 n
K Ta O2 44.33(23) 9_555 -108_545 n
K Ta O2 135.67(23) 9_555 -122_554 n
K Ta K 120.0000(15) 10_555 11_555 n
K Ta K 60.0000(29) 10_555 12_555 n
K Ta O2 135.67(23) 10_555 101_555 n
K Ta O2 44.33(23) 10_555 108_443 n
K Ta O2 90.000(5) 10_555 122_434 n
K Ta O2 44.33(23) 10_555 -101_544 n
K Ta O2 135.67(23) 10_555 -108_545 n
K Ta O2 90.000(5) 10_555 -122_554 n
K Ta K 60.0000(15) 11_555 12_555 n
K Ta O2 44.33(23) 11_555 101_555 n
K Ta O2 90.0 11_555 108_443 n
K Ta O2 135.67(23) 11_555 122_434 n
K Ta O2 135.67(23) 11_555 -101_544 n
K Ta O2 90.0 11_555 -108_545 n
K Ta O2 44.33(23) 11_555 -122_554 n
K Ta O2 90.000(5) 12_555 101_555 n
K Ta O2 44.33(23) 12_555 108_443 n
K Ta O2 135.67(23) 12_555 122_434 n
K Ta O2 90.000(5) 12_555 -101_544 n
K Ta O2 135.67(23) 12_555 -108_545 n
K Ta O2 44.33(23) 12_555 -122_554 n
O2 Ta O2 91.3(5) 101_555 108_443 n
O2 Ta O2 91.3(5) 101_555 122_434 n
O2 Ta O2 180.0 101_555 -101_544 n
O2 Ta O2 88.7(5) 101_555 -108_545 n
O2 Ta O2 88.7(5) 101_555 -122_554 n
O2 Ta O2 91.3(5) 108_443 122_434 n
O2 Ta O2 88.7(5) 108_443 -101_544 n
O2 Ta O2 180.0 108_443 -108_545 n
O2 Ta O2 88.7(5) 108_443 -122_554 n
O2 Ta O2 88.7(5) 122_434 -101_544 n
O2 Ta O2 88.7(5) 122_434 -108_545 n
O2 Ta O2 180.0 122_434 -122_554 n
O2 Ta O2 91.3(5) -101_544 -108_545 n
O2 Ta O2 91.3(5) -101_544 -122_554 n
O2 Ta O2 91.3(5) -108_545 -122_554 n
K O2 K 87.7(4) 4_555 6_555 n
K O2 Y 0.0 4_555 4_555 n
K O2 Y 87.7(4) 4_555 6_555 n
K O2 Ta 104.58(19) 4_555 -5_465 n
K O2 Ta 104.58(19) 4_555 101_544 n
K O2 Y 87.7(4) 6_555 4_555 n
K O2 Y 0.0 6_555 6_555 n
K O2 Ta 104.58(19) 6_555 -5_465 n
K O2 Ta 104.58(19) 6_555 101_544 n
Y O2 Y 87.7(4) 4_555 6_555 n
Y O2 Ta 104.58(19) 4_555 -5_465 n
Y O2 Ta 104.58(19) 4_555 101_544 n
Y O2 Ta 104.58(19) 6_555 -5_465 n
Y O2 Ta 104.58(19) 6_555 101_544 n
Ta O2 Ta 139.1(7) -5_465 101_544 n
K O3 K 109.471(5) 1_555 4_555 n
K O3 K 109.4712(24) 1_555 5_555 n
K O3 K 109.4712(24) 1_555 6_555 n
K O3 Y 0.0 1_555 1_555 n
K O3 Y 109.471(5) 1_555 4_555 n
K O3 Y 109.4712(24) 1_555 5_555 n
K O3 Y 109.4712(24) 1_555 6_555 n
K O3 K 109.4712(24) 4_555 5_555 n
K O3 K 109.4712(24) 4_555 6_555 n
K O3 Y 109.471(5) 4_555 1_555 n
K O3 Y 0.0 4_555 4_555 n
K O3 Y 109.4712(24) 4_555 5_555 n
K O3 Y 109.4712(24) 4_555 6_555 n
K O3 K 109.471(5) 5_555 6_555 n
K O3 Y 109.4712(24) 5_555 1_555 n
K O3 Y 109.4712(24) 5_555 4_555 n
K O3 Y 0.0 5_555 5_555 n
K O3 Y 109.471(5) 5_555 6_555 n
K O3 Y 109.4712(24) 6_555 1_555 n
K O3 Y 109.4712(24) 6_555 4_555 n
K O3 Y 109.471(5) 6_555 5_555 n
K O3 Y 0.0 6_555 6_555 n
Y O3 Y 109.471(5) 1_555 4_555 n
Y O3 Y 109.4712(24) 1_555 5_555 n
Y O3 Y 109.4712(24) 1_555 6_555 n
Y O3 Y 109.4712(24) 4_555 5_555 n
Y O3 Y 109.4712(24) 4_555 6_555 n
Y O3 Y 109.471(5) 5_555 6_555 n

loop_
_geom_bond_atom_site_label_1
_geom_bond_atom_site_label_2
_geom_bond_distance
_geom_bond_site_symmetry_2
_geom_bond_publ_flag
K K 3.69379(23) 4_555 n
K K 3.69379(16) 5_555 n
K K 3.69379(16) 6_555 n
K K 3.69379(23) -4_445 n
K K 3.69379(16) -5_544 n
K K 3.69379(16) -6_454 n
K Y 3.69379(23) 4_555 n
K Y 3.69379(16) 5_555 n
K Y 3.69379(16) 6_555 n
K Y 3.69379(23) -4_445 n
K Y 3.69379(16) -5_544 n
K Y 3.69379(16) -6_454 n
K Ta 3.69379(16) 7_545 n
K Ta 3.69379(23) 8_554 n
K Ta 3.69379(16) 9_455 n
K Ta 3.69379(16) 10_545 n
K Ta 3.69379(23) 11_554 n
K Ta 3.69379(16) 12_455 n
K O2 2.667(9) 105_544 n
K O2 2.667(9) 111_555 n
K O2 2.667(9) 117_544 n
K O2 2.667(9) 119_555 n
K O2 2.667(9) 218_454 n
K O2 2.667(9) 220_555 n
K O3 2.26198(11) 1_555 n
K O3 2.26198(11) -1_555 n
Y K 3.69379(23) 4_555 n
Y K 3.69379(16) 5_555 n
Y K 3.69379(16) 6_555 n
Y K 3.69379(23) -4_445 n
Y K 3.69379(16) -5_544 n
Y K 3.69379(16) -6_454 n
Y Y 3.69379(23) 4_555 n
Y Y 3.69379(16) 5_555 n
Y Y 3.69379(16) 6_555 n
Y Y 3.69379(23) -4_445 n
Y Y 3.69379(16) -5_544 n
Y Y 3.69379(16) -6_454 n
Y O2 2.667(9) 105_544 n
Y O2 2.667(9) 111_555 n
Y O2 2.667(9) 117_544 n
Y O2 2.667(9) 119_555 n
Y O2 2.667(9) 218_454 n
Y O2 2.667(9) 220_555 n
Y O3 2.26198(11) 1_555 n
Y O3 2.26198(11) -1_555 n
Ta K 3.69379(16) 7_555 n
Ta K 3.69379(23) 8_555 n
Ta K 3.69379(16) 9_555 n
Ta K 3.69379(16) 10_555 n
Ta K 3.69379(23) 11_555 n
Ta K 3.69379(16) 12_555 n
Ta O2 1.971(4) 101_555 n
Ta O2 1.971(4) 108_555 n
Ta O2 1.971(4) 122_555 n
Ta O2 1.971(4) -101_644 n
Ta O2 1.971(4) -108_545 n
Ta O2 1.971(4) -122_554 n
O2 K 2.667(9) 4_555 n
O2 K 2.667(9) 6_555 n
O2 Y 2.667(9) 4_555 n
O2 Y 2.667(9) 6_555 n
O2 Ta 1.971(4) -5_555 n
O2 Ta 1.971(4) 101_544 n
O3 K 2.26198(11) 1_555 n
O3 K 2.26198(11) 4_555 n
O3 K 2.26198(11) 5_555 n
O3 K 2.26198(11) 6_555 n
O3 Y 2.26198(11) 1_555 n
O3 Y 2.26198(11) 4_555 n
O3 Y 2.26198(11) 5_555 n
O3 Y 2.26198(11) 6_555 n

loop_
_pd_block_diffractogram_id
2009-06-30T16:13|KYTA2O7-SI_H_01||
